data_4330210
loop_
_publ_author_name
'Evgeny V. Tretyakov'
'Svyatoslav E. Tolstikov'
'Anastasiya O. Suvorova'
'Aleksey V. Polushkin'
'Galina V. Romanenko'
'Artem S. Bogomyakov'
'Sergey L. Veber'
'Matvey V. Fedin'
'Dmitry V. Stass'
'Edward Reijerse'
'Wolfgang Lubitz'
'Ekaterina M. Zueva'
'Victor I. Ovcharenko'

_publ_section_title
;
 Crucial Role of Paramagnetic Ligands for Magnetostructural Anomalies in
 "Breathing Crystals"
;
_journal_name_full 'Inorganic Chemistry'
_journal_page_first 9385
_journal_page_last 9394
_journal_paper_doi 10.1021/ic301149e
_journal_volume 51
_journal_year 2012
_chemical_formula_sum 'C24 H28 Cu F12 N3 O5'
_chemical_formula_weight 730.03
_chemical_name_systematic
; 
 ? 
;
_space_group_IT_number 2
_symmetry_cell_setting triclinic
_symmetry_space_group_name_Hall '-P 1'
_symmetry_space_group_name_H-M 'P -1'
_atom_sites_solution_hydrogens geom
_atom_sites_solution_primary direct
_atom_sites_solution_secondary difmap
_audit_creation_method SHELXL-97
_cell_angle_alpha 113.944(9)
_cell_angle_beta 103.806(9)
_cell_angle_gamma 90.161(12)
_cell_formula_units_Z 2
_cell_length_a 11.636(2)
_cell_length_b 11.967(2)
_cell_length_c 12.853(2)
_cell_measurement_reflns_used 1032
_cell_measurement_temperature 295(2)
_cell_measurement_theta_max 14.75
_cell_measurement_theta_min 2.46
_cell_volume 1578.4(5)
_computing_cell_refinement 'Bruker SAINT'
_computing_data_collection 'Bruker APEX2'
_computing_data_reduction 'Bruker SAINT'
_computing_molecular_graphics 'Bruker SHELXTL'
_computing_publication_material 'Bruker SHELXTL'
_computing_structure_refinement 'SHELXL-97 (Sheldrick, 1997)'
_computing_structure_solution 'SHELXS-97 (Sheldrick, 1990)'
_diffrn_ambient_temperature 295(2)
_diffrn_measured_fraction_theta_full 0.819
_diffrn_measured_fraction_theta_max 0.819
_diffrn_measurement_device_type 'Bruker APEX-II CCD'
_diffrn_measurement_method '\f and \w scans'
_diffrn_radiation_monochromator graphite
_diffrn_radiation_source 'fine-focus sealed tube'
_diffrn_radiation_type MoK\a
_diffrn_radiation_wavelength 0.71073
_diffrn_reflns_av_R_equivalents 0.0970
_diffrn_reflns_av_sigmaI/netI 0.1034
_diffrn_reflns_limit_h_max 11
_diffrn_reflns_limit_h_min -9
_diffrn_reflns_limit_k_max 11
_diffrn_reflns_limit_k_min -10
_diffrn_reflns_limit_l_max 12
_diffrn_reflns_limit_l_min -10
_diffrn_reflns_number 11663
_diffrn_reflns_theta_full 19.99
_diffrn_reflns_theta_max 19.99
_diffrn_reflns_theta_min 1.80
_diffrn_standards_number 0
_exptl_absorpt_coefficient_mu 0.800
_exptl_absorpt_correction_type none
_exptl_crystal_colour brown_purple
_exptl_crystal_density_diffrn 1.536
_exptl_crystal_description plate
_exptl_crystal_F_000 740
_exptl_crystal_size_max 0.20
_exptl_crystal_size_mid 0.12
_exptl_crystal_size_min 0.03
_refine_diff_density_max 0.245
_refine_diff_density_min -0.237
_refine_diff_density_rms 0.055
_refine_ls_extinction_coef 0.0023(6)
_refine_ls_extinction_expression Fc^*^=kFc[1+0.001xFc^2^\l^3^/sin(2\q)]^-1/4^
_refine_ls_extinction_method SHELXL
_refine_ls_goodness_of_fit_ref 0.995
_refine_ls_hydrogen_treatment constr
_refine_ls_matrix_type full
_refine_ls_number_parameters 464
_refine_ls_number_reflns 2414
_refine_ls_number_restraints 0
_refine_ls_restrained_S_all 0.995
_refine_ls_R_factor_all 0.1086
_refine_ls_R_factor_gt 0.0460
_refine_ls_shift/su_max 0.000
_refine_ls_shift/su_mean 0.000
_refine_ls_structure_factor_coef Fsqd
_refine_ls_weighting_details 'calc w=1/[\s^2^(Fo^2^)+(0.0445P)^2^+0.0000P] where P=(Fo^2^+2Fc^2^)/3'
_refine_ls_weighting_scheme calc
_refine_ls_wR_factor_gt 0.0829
_refine_ls_wR_factor_ref 0.1047
_reflns_number_gt 1394
_reflns_number_total 2414
_reflns_threshold_expression >2sigma(I)
_cod_data_source_file ic301149e_si_002_26.cif
_cod_data_source_block 588
_cod_original_cell_volume 1578.5(5)
_cod_database_code 4330210

loop_
_symmetry_equiv_pos_as_xyz
'x, y, z'
'-x, -y, -z'

loop_
_atom_site_label
_atom_site_type_symbol
_atom_site_fract_x
_atom_site_fract_y
_atom_site_fract_z
_atom_site_U_iso_or_equiv
_atom_site_adp_type
_atom_site_occupancy
_atom_site_symmetry_multiplicity
_atom_site_calc_flag
_atom_site_refinement_flags
Cu1 Cu 0.0000 0.0000 0.0000 0.0494(6) Uani 1 2 d S
O1 O 0.1169(5) -0.1412(6) -0.1027(5) 0.060(2) Uani 1 1 d .
C1 C 0.243(3) -0.299(2) -0.132(2) 0.087(7) Uani 1 1 d .
F1 F 0.167(2) -0.361(3) -0.228(3) 0.080(7) Uani 0.50 1 d P
F2 F 0.339(3) -0.263(3) -0.154(3) 0.116(10) Uani 0.50 1 d P
F3 F 0.284(4) -0.375(4) -0.081(3) 0.121(15) Uani 0.50 1 d P
F1A F 0.238(9) -0.300(7) -0.233(5) 0.24(3) Uani 0.50 1 d P
F2A F 0.337(6) -0.305(8) -0.094(7) 0.30(4) Uani 0.50 1 d P
F3A F 0.184(8) -0.399(4) -0.160(8) 0.25(3) Uani 0.50 1 d P
C2 C 0.1907(9) -0.1881(10) -0.0522(11) 0.052(3) Uani 1 1 d .
C3 C 0.2336(7) -0.1503(11) 0.0706(12) 0.066(3) Uani 1 1 d .
H3A H 0.2910 -0.1934 0.0972 0.080 Uiso 1 1 calc R
C4 C 0.1960(9) -0.0539(11) 0.1530(10) 0.053(3) Uani 1 1 d .
C5 C 0.2559(13) -0.0213(13) 0.2825(11) 0.087(4) Uani 1 1 d .
F4 F 0.1757(7) -0.0450(6) 0.3329(5) 0.134(3) Uani 1 1 d .
F5 F 0.2909(6) 0.0961(7) 0.3419(5) 0.125(3) Uani 1 1 d .
F6 F 0.3439(6) -0.0835(6) 0.3015(5) 0.139(3) Uani 1 1 d .
O2 O 0.1189(5) 0.0149(6) 0.1393(4) 0.055(2) Uani 1 1 d .
Cu2 Cu 0.5000 0.5000 0.5000 0.0501(6) Uani 1 2 d S
O3 O 0.5349(5) 0.5450(6) 0.3788(5) 0.054(2) Uani 1 1 d .
C6 C 0.544(3) 0.650(3) 0.265(2) 0.083(7) Uani 1 1 d .
F7 F 0.644(3) 0.618(4) 0.253(3) 0.091(10) Uani 0.50 1 d P
F8 F 0.572(8) 0.776(4) 0.293(5) 0.147(19) Uani 0.50 1 d P
F9 F 0.455(4) 0.596(6) 0.171(2) 0.122(18) Uani 0.50 1 d P
F7A F 0.464(5) 0.680(6) 0.201(5) 0.13(2) Uani 0.50 1 d P
F8A F 0.606(7) 0.748(8) 0.291(3) 0.19(3) Uani 0.50 1 d P
F9A F 0.593(6) 0.560(3) 0.198(4) 0.14(3) Uani 0.50 1 d P
C7 C 0.5138(7) 0.6434(12) 0.3720(8) 0.046(3) Uani 1 1 d .
C8 C 0.4657(8) 0.7418(9) 0.4435(9) 0.062(3) Uani 1 1 d .
H8A H 0.4603 0.8128 0.4305 0.074 Uiso 1 1 calc R
C9 C 0.4251(7) 0.7354(10) 0.5349(8) 0.046(3) Uani 1 1 d .
C10 C 0.3732(12) 0.8464(13) 0.6084(11) 0.075(3) Uani 1 1 d .
F10 F 0.4312(6) 0.8923(5) 0.7192(5) 0.126(3) Uani 1 1 d .
F11 F 0.3646(6) 0.9363(6) 0.5772(5) 0.138(3) Uani 1 1 d .
F12 F 0.2634(6) 0.8158(6) 0.6086(6) 0.145(3) Uani 1 1 d .
O4 O 0.4239(5) 0.6483(6) 0.5644(5) 0.0513(19) Uani 1 1 d .
O1R O 0.0761(6) 0.1487(5) -0.0053(4) 0.0502(17) Uani 1 1 d .
N2R N 0.1874(7) 0.1931(6) 0.0416(7) 0.048(2) Uani 1 1 d .
C3R C 0.2702(8) 0.1732(9) -0.0381(7) 0.052(3) Uani 1 1 d .
C4R C 0.1954(7) 0.1017(8) -0.1665(6) 0.085(3) Uani 1 1 d .
H4RA H 0.1664 0.0214 -0.1776 0.127 Uiso 1 1 calc R
H4RB H 0.2440 0.0937 -0.2193 0.127 Uiso 1 1 calc R
H4RC H 0.1293 0.1454 -0.1824 0.127 Uiso 1 1 calc R
C5R C 0.3205(8) 0.2997(9) -0.0204(7) 0.093(3) Uani 1 1 d .
H5RA H 0.3686 0.3427 0.0592 0.140 Uiso 1 1 calc R
H5RB H 0.2561 0.3459 -0.0348 0.140 Uiso 1 1 calc R
H5RC H 0.3683 0.2898 -0.0743 0.140 Uiso 1 1 calc R
C6R C 0.3689(8) 0.1016(8) -0.0054(7) 0.074(3) Uani 1 1 d .
H6RA H 0.3352 0.0224 -0.0181 0.111 Uiso 1 1 calc R
H6RB H 0.4108 0.1459 0.0762 0.111 Uiso 1 1 calc R
H6RC H 0.4232 0.0914 -0.0534 0.111 Uiso 1 1 calc R
C7R C 0.2235(10) 0.2658(8) 0.1638(8) 0.044(3) Uani 1 1 d .
C8R C 0.3338(8) 0.3222(8) 0.2444(9) 0.053(3) Uani 1 1 d .
H8RA H 0.4060 0.3173 0.2245 0.063 Uiso 1 1 calc R
N9R N 0.3218(8) 0.3832(6) 0.3522(6) 0.056(2) Uani 1 1 d .
N10R N 0.2033(9) 0.3685(7) 0.3421(7) 0.056(2) Uani 1 1 d .
C11R C 0.1608(7) 0.4266(8) 0.4501(8) 0.080(3) Uani 1 1 d .
H11A H 0.0845 0.4558 0.4302 0.096 Uiso 1 1 calc R
H11B H 0.2166 0.4973 0.5069 0.096 Uiso 1 1 calc R
C12R C 0.1474(11) 0.3407(13) 0.5056(9) 0.114(4) Uani 1 1 d .
H12A H 0.2006 0.3476 0.5752 0.137 Uiso 1 1 calc R
C13R C 0.0491(10) 0.2485(12) 0.4460(10) 0.118(4) Uani 1 1 d .
H13A H 0.0577 0.1953 0.3685 0.142 Uiso 1 1 calc R
H13B H -0.0234 0.2869 0.4354 0.142 Uiso 1 1 calc R
C14R C 0.0381(10) 0.1690(11) 0.5149(11) 0.161(5) Uani 1 1 d .
H14A H -0.0295 0.1078 0.4717 0.242 Uiso 1 1 calc R
H14B H 0.0281 0.2210 0.5912 0.242 Uiso 1 1 calc R
H14C H 0.1091 0.1294 0.5242 0.242 Uiso 1 1 calc R
C15R C 0.1421(8) 0.3000(8) 0.2302(10) 0.049(3) Uani 1 1 d .
H15A H 0.0600 0.2795 0.2025 0.058 Uiso 1 1 calc R
C1W C 0.036(2) 0.512(2) 0.0510(10) 0.247(11) Uani 1 1 d .
H1WA H 0.1140 0.5165 0.0371 0.296 Uiso 1 1 calc R
H1WB H 0.0281 0.4366 0.0605 0.296 Uiso 1 1 calc R
C2W C 0.0508(16) 0.6012(17) 0.1623(14) 0.223(8) Uani 1 1 d .
H2WA H -0.0159 0.5844 0.1889 0.268 Uiso 1 1 calc R
H2WB H 0.0398 0.6779 0.1543 0.268 Uiso 1 1 calc R
C3W C 0.1512(13) 0.6259(13) 0.2553(13) 0.203(7) Uani 1 1 d .
H3WA H 0.1397 0.6912 0.3251 0.305 Uiso 1 1 calc R
H3WB H 0.2192 0.6502 0.2361 0.305 Uiso 1 1 calc R
H3WC H 0.1643 0.5534 0.2692 0.305 Uiso 1 1 calc R

loop_
_atom_site_aniso_label
_atom_site_aniso_U_11
_atom_site_aniso_U_22
_atom_site_aniso_U_33
_atom_site_aniso_U_23
_atom_site_aniso_U_13
_atom_site_aniso_U_12
Cu1 0.0484(11) 0.0466(13) 0.0442(10) 0.0140(8) 0.0051(8) 0.0074(9)
O1 0.055(5) 0.058(6) 0.054(4) 0.016(4) 0.004(3) 0.006(4)
C1 0.061(15) 0.10(2) 0.095(18) 0.039(17) 0.017(15) 0.032(16)
F1 0.066(15) 0.078(17) 0.064(17) -0.004(13) 0.019(13) 0.010(12)
F2 0.057(16) 0.16(2) 0.141(19) 0.057(16) 0.058(14) -0.002(15)
F3 0.20(3) 0.07(2) 0.099(16) 0.041(18) 0.024(16) 0.09(2)
F1A 0.39(9) 0.30(5) 0.22(4) 0.18(4) 0.26(6) 0.24(6)
F2A 0.22(5) 0.19(6) 0.26(6) -0.10(4) 0.05(4) 0.15(5)
F3A 0.38(7) 0.07(2) 0.29(7) -0.01(3) 0.26(6) -0.05(3)
C2 0.038(8) 0.030(9) 0.090(11) 0.024(8) 0.022(8) 0.013(7)
C3 0.054(7) 0.068(10) 0.075(9) 0.037(8) 0.001(7) 0.021(7)
C4 0.058(9) 0.046(10) 0.052(9) 0.027(7) -0.006(7) -0.001(7)
C5 0.115(13) 0.080(12) 0.079(12) 0.049(10) 0.017(10) 0.035(10)
F4 0.174(7) 0.159(7) 0.075(4) 0.062(4) 0.022(4) 0.023(5)
F5 0.145(6) 0.088(6) 0.083(4) 0.020(4) -0.045(4) -0.008(5)
F6 0.160(6) 0.139(7) 0.097(4) 0.054(4) -0.013(4) 0.090(5)
O2 0.052(5) 0.051(5) 0.049(4) 0.021(4) -0.010(3) 0.008(4)
Cu2 0.0645(12) 0.0443(14) 0.0439(10) 0.0195(9) 0.0168(8) 0.0052(10)
O3 0.076(5) 0.051(6) 0.042(4) 0.025(4) 0.020(3) 0.007(4)
C6 0.102(17) 0.075(18) 0.10(2) 0.064(16) 0.041(16) 0.014(16)
F7 0.115(16) 0.13(3) 0.045(18) 0.025(18) 0.063(15) 0.07(2)
F8 0.25(4) 0.05(2) 0.22(4) 0.07(3) 0.17(3) 0.02(3)
F9 0.14(3) 0.17(4) 0.043(11) 0.057(19) -0.022(15) -0.06(3)
F7A 0.18(4) 0.19(5) 0.15(3) 0.15(4) 0.09(3) 0.10(5)
F8A 0.29(6) 0.20(6) 0.072(18) 0.01(2) 0.12(3) -0.02(4)
F9A 0.35(8) 0.07(2) 0.08(2) 0.039(17) 0.15(4) 0.10(3)
C7 0.030(6) 0.066(11) 0.041(7) 0.025(8) 0.004(5) -0.013(7)
C8 0.095(8) 0.065(10) 0.045(7) 0.037(6) 0.030(6) 0.025(7)
C9 0.052(7) 0.020(10) 0.052(8) 0.009(7) -0.002(5) 0.029(6)
C10 0.092(11) 0.057(12) 0.090(10) 0.042(9) 0.027(9) 0.034(10)
F10 0.178(7) 0.096(5) 0.070(4) 0.001(4) 0.029(4) 0.053(5)
F11 0.252(8) 0.081(6) 0.139(5) 0.070(5) 0.113(5) 0.111(5)
F12 0.107(6) 0.118(7) 0.203(7) 0.037(5) 0.082(6) 0.045(5)
O4 0.073(5) 0.026(5) 0.050(4) 0.009(4) 0.020(3) 0.025(4)
O1R 0.053(5) 0.048(5) 0.048(4) 0.020(3) 0.010(3) 0.004(4)
N2R 0.056(7) 0.043(6) 0.048(6) 0.015(5) 0.025(6) 0.011(5)
C3R 0.060(8) 0.051(8) 0.038(6) 0.008(6) 0.020(6) 0.002(7)
C4R 0.100(8) 0.096(9) 0.044(6) 0.012(6) 0.024(6) 0.009(7)
C5R 0.122(9) 0.082(10) 0.096(8) 0.043(7) 0.057(7) -0.007(8)
C6R 0.073(8) 0.071(9) 0.085(7) 0.030(6) 0.041(6) 0.018(7)
C7R 0.056(9) 0.039(7) 0.045(8) 0.011(6) 0.037(8) 0.016(7)
C8R 0.028(7) 0.069(8) 0.042(7) 0.010(6) -0.002(6) -0.021(6)
N9R 0.061(7) 0.060(6) 0.032(6) 0.008(5) 0.010(5) 0.000(5)
N10R 0.041(7) 0.051(6) 0.062(7) 0.008(5) 0.013(6) -0.004(5)
C11R 0.078(8) 0.081(9) 0.052(7) -0.014(6) 0.042(6) 0.012(6)
C12R 0.112(11) 0.158(14) 0.065(8) 0.048(9) 0.006(7) -0.039(9)
C13R 0.100(11) 0.139(13) 0.127(11) 0.059(10) 0.047(9) 0.014(9)
C14R 0.155(12) 0.188(14) 0.226(14) 0.142(12) 0.102(11) 0.035(10)
C15R 0.040(7) 0.034(7) 0.053(7) 0.009(6) -0.007(7) -0.014(6)
C1W 0.38(4) 0.26(2) 0.119(19) 0.09(2) 0.08(3) 0.08(2)
C2W 0.22(2) 0.24(2) 0.161(18) 0.052(17) 0.014(16) 0.032(18)
C3W 0.199(17) 0.152(15) 0.216(18) 0.073(14) -0.014(13) -0.005(13)

loop_
_atom_type_symbol
_atom_type_description
_atom_type_scat_dispersion_real
_atom_type_scat_dispersion_imag
_atom_type_scat_source
C C 0.0033 0.0016 'International Tables Vol C Tables 4.2.6.8 and 6.1.1.4'
H H 0.0000 0.0000 'International Tables Vol C Tables 4.2.6.8 and 6.1.1.4'
N N 0.0061 0.0033 'International Tables Vol C Tables 4.2.6.8 and 6.1.1.4'
O O 0.0106 0.0060 'International Tables Vol C Tables 4.2.6.8 and 6.1.1.4'
F F 0.0171 0.0103 'International Tables Vol C Tables 4.2.6.8 and 6.1.1.4'
Cu Cu 0.3201 1.2651 'International Tables Vol C Tables 4.2.6.8 and 6.1.1.4'

loop_
_geom_angle_atom_site_label_1
_geom_angle_atom_site_label_2
_geom_angle_atom_site_label_3
_geom_angle
_geom_angle_site_symmetry_1
_geom_angle_site_symmetry_3
O2 Cu1 O2 180.0 . 2
O2 Cu1 O1R 86.6(2) . 2
O2 Cu1 O1R 93.4(2) 2 2
O2 Cu1 O1R 93.4(2) . .
O2 Cu1 O1R 86.6(2) 2 .
O1R Cu1 O1R 180.0 2 .
O2 Cu1 O1 95.1(2) . 2
O2 Cu1 O1 84.9(2) 2 2
O1R Cu1 O1 96.1(2) 2 2
O1R Cu1 O1 83.9(2) . 2
O2 Cu1 O1 84.9(2) . .
O2 Cu1 O1 95.1(2) 2 .
O1R Cu1 O1 83.9(2) 2 .
O1R Cu1 O1 96.1(2) . .
O1 Cu1 O1 180.0 2 .
C2 O1 Cu1 120.7(7) . .
F2A C1 F3A 109(6) . .
F2A C1 F1 134(3) . .
F3A C1 F1 53(4) . .
F2A C1 F1A 106(6) . .
F3A C1 F1A 102(5) . .
F1 C1 F1A 53(4) . .
F2A C1 F2 51(7) . .
F3A C1 F2 136(3) . .
F1 C1 F2 109(3) . .
F1A C1 F2 60(4) . .
F2A C1 F3 54(7) . .
F3A C1 F3 59(4) . .
F1 C1 F3 108(3) . .
F1A C1 F3 134(2) . .
F2 C1 F3 103(4) . .
F2A C1 C2 114(3) . .
F3A C1 C2 112(3) . .
F1 C1 C2 111(2) . .
F1A C1 C2 113(2) . .
F2 C1 C2 112(2) . .
F3 C1 C2 113.3(19) . .
F3A F1 F1A 122(4) . .
F3A F1 C1 63(3) . .
F1A F1 C1 64(3) . .
F2A F2 F1A 106(5) . .
F2A F2 C1 53(4) . .
F1A F2 C1 58(2) . .
F2A F3 F3A 104(4) . .
F2A F3 C1 52(3) . .
F3A F3 C1 56(2) . .
F1 F1A F2 121(4) . .
F1 F1A C1 63(3) . .
F2 F1A C1 62(3) . .
F3 F2A C1 74(7) . .
F3 F2A F2 143(9) . .
C1 F2A F2 75(8) . .
F1 F3A C1 64(3) . .
F1 F3A F3 123(5) . .
C1 F3A F3 64(4) . .
O1 C2 C3 126.9(10) . .
O1 C2 C1 116.3(15) . .
C3 C2 C1 116.8(14) . .
C4 C3 C2 124.0(9) . .
C4 C3 H3A 118.0 . .
C2 C3 H3A 118.0 . .
O2 C4 C3 129.8(10) . .
O2 C4 C5 112.9(11) . .
C3 C4 C5 117.3(11) . .
F6 C5 F5 109.4(12) . .
F6 C5 F4 105.5(10) . .
F5 C5 F4 105.0(11) . .
F6 C5 C4 115.3(11) . .
F5 C5 C4 111.9(10) . .
F4 C5 C4 109.1(11) . .
C4 O2 Cu1 130.3(6) . .
O4 Cu2 O4 179.999(1) 2_666 .
O4 Cu2 O3 87.6(3) 2_666 .
O4 Cu2 O3 92.4(3) . .
O4 Cu2 O3 92.4(3) 2_666 2_666
O4 Cu2 O3 87.6(3) . 2_666
O3 Cu2 O3 180.0(3) . 2_666
O4 Cu2 N9R 85.6(2) 2_666 .
O4 Cu2 N9R 94.4(2) . .
O3 Cu2 N9R 86.2(2) . .
O3 Cu2 N9R 93.8(3) 2_666 .
O4 Cu2 N9R 94.4(2) 2_666 2_666
O4 Cu2 N9R 85.6(2) . 2_666
O3 Cu2 N9R 93.8(2) . 2_666
O3 Cu2 N9R 86.2(2) 2_666 2_666
N9R Cu2 N9R 179.999(1) . 2_666
C7 O3 Cu2 123.7(7) . .
F7A C6 F8A 88(5) . .
F7A C6 F9A 109(4) . .
F8A C6 F9A 106(4) . .
F7A C6 F9 42(3) . .
F8A C6 F9 125(4) . .
F9A C6 F9 79(3) . .
F7A C6 F7 130(2) . .
F8A C6 F7 75(4) . .
F9A C6 F7 39(3) . .
F9 C6 F7 116(3) . .
F7A C6 F8 72(4) . .
F8A C6 F8 21(6) . .
F9A C6 F8 124(3) . .
F9 C6 F8 113(4) . .
F7 C6 F8 96(5) . .
F7A C6 C7 116(3) . .
F8A C6 C7 113(3) . .
F9A C6 C7 120(2) . .
F9 C6 C7 110(2) . .
F7 C6 C7 114(2) . .
F8 C6 C7 107(3) . .
F9A F7 F8A 116(6) . .
F9A F7 C6 74(4) . .
F8A F7 C6 53(3) . .
F8A F8 F7A 100(10) . .
F8A F8 C6 61(10) . .
F7A F8 C6 49(2) . .
F7A F9 C6 65(4) . .
F7A F9 F9A 103(5) . .
C6 F9 F9A 51(2) . .
F9 F7A C6 73(4) . .
F9 F7A F8 131(7) . .
C6 F7A F8 60(4) . .
F9 F7A F8A 114(6) . .
C6 F7A F8A 46(3) . .
F8 F7A F8A 17(4) . .
F8 F8A C6 98(10) . .
F8 F8A F7 149(10) . .
C6 F8A F7 52(4) . .
F8 F8A F7A 63(10) . .
C6 F8A F7A 46(3) . .
F7 F8A F7A 88(5) . .
F7 F9A C6 67(3) . .
F7 F9A F9 115(5) . .
C6 F9A F9 51(2) . .
O3 C7 C8 129.6(10) . .
O3 C7 C6 112.0(15) . .
C8 C7 C6 118.3(15) . .
C7 C8 C9 120.6(9) . .
C7 C8 H8A 119.7 . .
C9 C8 H8A 119.7 . .
O4 C9 C8 128.6(10) . .
O4 C9 C10 114.0(10) . .
C8 C9 C10 117.4(10) . .
F11 C10 F10 106.7(11) . .
F11 C10 F12 105.1(10) . .
F10 C10 F12 103.9(10) . .
F11 C10 C9 116.9(11) . .
F10 C10 C9 112.2(9) . .
F12 C10 C9 111.0(11) . .
C9 O4 Cu2 124.3(7) . .
N2R O1R Cu1 125.3(4) . .
O1R N2R C7R 117.9(7) . .
O1R N2R C3R 119.1(7) . .
C7R N2R C3R 122.8(8) . .
C6R C3R N2R 109.0(7) . .
C6R C3R C5R 111.1(8) . .
N2R C3R C5R 107.7(7) . .
C6R C3R C4R 111.3(7) . .
N2R C3R C4R 107.6(7) . .
C5R C3R C4R 110.0(8) . .
C3R C4R H4RA 109.5 . .
C3R C4R H4RB 109.5 . .
H4RA C4R H4RB 109.5 . .
C3R C4R H4RC 109.5 . .
H4RA C4R H4RC 109.5 . .
H4RB C4R H4RC 109.5 . .
C3R C5R H5RA 109.5 . .
C3R C5R H5RB 109.5 . .
H5RA C5R H5RB 109.5 . .
C3R C5R H5RC 109.5 . .
H5RA C5R H5RC 109.5 . .
H5RB C5R H5RC 109.5 . .
C3R C6R H6RA 109.5 . .
C3R C6R H6RB 109.5 . .
H6RA C6R H6RB 109.5 . .
C3R C6R H6RC 109.5 . .
H6RA C6R H6RC 109.5 . .
H6RB C6R H6RC 109.5 . .
C15R C7R N2R 121.3(10) . .
C15R C7R C8R 104.6(7) . .
N2R C7R C8R 134.0(10) . .
N9R C8R C7R 111.2(7) . .
N9R C8R H8RA 124.4 . .
C7R C8R H8RA 124.4 . .
C8R N9R N10R 105.4(7) . .
C8R N9R Cu2 115.9(7) . .
N10R N9R Cu2 138.4(7) . .
C15R N10R N9R 111.5(7) . .
C15R N10R C11R 130.1(10) . .
N9R N10R C11R 118.5(9) . .
N10R C11R C12R 113.0(8) . .
N10R C11R H11A 109.0 . .
C12R C11R H11A 109.0 . .
N10R C11R H11B 109.0 . .
C12R C11R H11B 109.0 . .
H11A C11R H11B 107.8 . .
C13R C12R C11R 116.0(10) . .
C13R C12R H12A 122.0 . .
C11R C12R H12A 122.0 . .
C12R C13R C14R 112.2(11) . .
C12R C13R H13A 109.2 . .
C14R C13R H13A 109.2 . .
C12R C13R H13B 109.2 . .
C14R C13R H13B 109.2 . .
H13A C13R H13B 107.9 . .
C13R C14R H14A 109.5 . .
C13R C14R H14B 109.5 . .
H14A C14R H14B 109.5 . .
C13R C14R H14C 109.5 . .
H14A C14R H14C 109.5 . .
H14B C14R H14C 109.5 . .
N10R C15R C7R 107.3(8) . .
N10R C15R H15A 126.4 . .
C7R C15R H15A 126.4 . .
C1W C1W C2W 135(3) 2_565 .
C1W C1W H1WA 103.3 2_565 .
C2W C1W H1WA 103.3 . .
C1W C1W H1WB 103.3 2_565 .
C2W C1W H1WB 103.3 . .
H1WA C1W H1WB 105.2 . .
C1W C2W C3W 125(2) . .
C1W C2W H2WA 106.1 . .
C3W C2W H2WA 106.1 . .
C1W C2W H2WB 106.1 . .
C3W C2W H2WB 106.1 . .
H2WA C2W H2WB 106.3 . .
C2W C3W H3WA 109.5 . .
C2W C3W H3WB 109.5 . .
H3WA C3W H3WB 109.5 . .
C2W C3W H3WC 109.5 . .
H3WA C3W H3WC 109.5 . .
H3WB C3W H3WC 109.5 . .

loop_
_geom_bond_atom_site_label_1
_geom_bond_atom_site_label_2
_geom_bond_distance
_geom_bond_site_symmetry_2
Cu1 O2 1.926(6) .
Cu1 O2 1.926(6) 2
Cu1 O1R 2.019(6) 2
Cu1 O1R 2.019(6) .
Cu1 O1 2.346(6) 2
Cu1 O1 2.346(6) .
O1 C2 1.227(9) .
C1 F2A 1.10(6) .
C1 F3A 1.25(3) .
C1 F1 1.26(3) .
C1 F1A 1.28(3) .
C1 F2 1.33(4) .
C1 F3 1.35(4) .
C1 C2 1.542(19) .
F1 F3A 1.11(7) .
F1 F1A 1.13(7) .
F2 F2A 1.07(13) .
F2 F1A 1.30(9) .
F3 F2A 1.14(12) .
F3 F3A 1.29(9) .
C2 C3 1.410(12) .
C3 C4 1.370(11) .
C3 H3A 0.9300 .
C4 O2 1.249(9) .
C4 C5 1.524(14) .
C5 F6 1.302(11) .
C5 F5 1.304(12) .
C5 F4 1.344(12) .
Cu2 O4 1.946(6) 2_666
Cu2 O4 1.946(6) .
Cu2 O3 1.965(6) .
Cu2 O3 1.965(6) 2_666
Cu2 N9R 2.411(7) .
Cu2 N9R 2.411(7) 2_666
O3 C7 1.237(10) .
C6 F7A 1.24(4) .
C6 F8A 1.26(7) .
C6 F9A 1.31(4) .
C6 F9 1.31(4) .
C6 F7 1.25(4) .
C6 F8 1.42(6) .
C6 C7 1.527(17) .
F7 F9A 0.86(5) .
F7 F8A 1.53(8) .
F8 F8A 0.52(12) .
F8 F7A 1.57(8) .
F9 F7A 0.92(4) .
F9 F9A 1.66(6) .
F7A F8A 1.74(10) .
C7 C8 1.384(11) .
C8 C9 1.395(11) .
C8 H8A 0.9300 .
C9 O4 1.247(9) .
C9 C10 1.510(13) .
C10 F11 1.289(11) .
C10 F10 1.300(11) .
C10 F12 1.329(11) .
O1R N2R 1.298(7) .
N2R C7R 1.405(9) .
N2R C3R 1.520(9) .
C3R C6R 1.516(10) .
C3R C5R 1.528(10) .
C3R C4R 1.541(9) .
C4R H4RA 0.9600 .
C4R H4RB 0.9600 .
C4R H4RC 0.9600 .
C5R H5RA 0.9600 .
C5R H5RB 0.9600 .
C5R H5RC 0.9600 .
C6R H6RA 0.9600 .
C6R H6RB 0.9600 .
C6R H6RC 0.9600 .
C7R C15R 1.377(9) .
C7R C8R 1.403(10) .
C8R N9R 1.321(8) .
C8R H8RA 0.9300 .
N9R N10R 1.358(7) .
N10R C15R 1.341(8) .
N10R C11R 1.483(9) .
C11R C12R 1.495(12) .
C11R H11A 0.9700 .
C11R H11B 0.9700 .
C12R C13R 1.415(12) .
C12R H12A 0.9300 .
C13R C14R 1.562(12) .
C13R H13A 0.9700 .
C13R H13B 0.9700 .
C14R H14A 0.9600 .
C14R H14B 0.9600 .
C14R H14C 0.9600 .
C15R H15A 0.9300 .
C1W C1W 1.29(3) 2_565
C1W C2W 1.362(18) .
C1W H1WA 0.9700 .
C1W H1WB 0.9700 .
C2W C3W 1.389(16) .
C2W H2WA 0.9700 .
C2W H2WB 0.9700 .
C3W H3WA 0.9600 .
C3W H3WB 0.9600 .
C3W H3WC 0.9600 .
